data_4314472
loop_
_publ_author_name
'Yuguang Li'
'Qibai Jiang'
'Yizhi Li'
'Hong Yan'
'Vladimir I. Bregadze'

_publ_contact_author_email hyan1965@nju.edu.cn
_publ_contact_author_name 'Hong Yan'
_publ_section_title
;
 Cobalt-Mediated B-H Activation and Cyclopentadienyl-Participated
 Diels-Alder Addition in the Reaction of a 16e CpCo Complex Containing an
 o-Carborane-1,2-dithiolato Ligand with HC\\tbC-C(O)Ph
;
_journal_name_full 'Inorganic Chemistry'
_journal_page_first 4
_journal_page_last 6
_journal_paper_doi 10.1021/ic901970b
_journal_volume 49
_journal_year 2010
_chemical_formula_moiety 'C21 H27 B10 Co O2 S2'
_chemical_formula_sum 'C21 H27 B10 Co O2 S2'
_chemical_formula_weight 542.58
_chemical_name_systematic
; 
 ? 
;
_space_group_IT_number 2
_symmetry_cell_setting triclinic
_symmetry_space_group_name_Hall '-P 1'
_symmetry_space_group_name_H-M 'P -1'
_atom_sites_solution_hydrogens geom
_atom_sites_solution_primary direct
_atom_sites_solution_secondary difmap
_audit_creation_method SHELXL-97
_cell_angle_alpha 77.0970(10)
_cell_angle_beta 74.312(3)
_cell_angle_gamma 84.906(2)
_cell_formula_units_Z 2
_cell_length_a 8.0053(11)
_cell_length_b 11.8158(16)
_cell_length_c 14.535(2)
_cell_measurement_reflns_used 2541
_cell_measurement_temperature 291(2)
_cell_measurement_theta_max 26.16
_cell_measurement_theta_min 2.25
_cell_volume 1289.6(3)
_computing_cell_refinement SMART
_computing_data_collection 'SMART (Bruker, 2000)'
_computing_data_reduction 'SAINT (Bruker, 2000)'
_computing_molecular_graphics SHELXTL
_computing_publication_material SHELXTL
_computing_structure_refinement SHELXTL
_computing_structure_solution 'SHELXTL (Bruker, 2000)'
_diffrn_ambient_temperature 291(2)
_diffrn_measured_fraction_theta_full 0.981
_diffrn_measured_fraction_theta_max 0.981
_diffrn_measurement_device_type 'Bruker Smart Apex CCD'
_diffrn_measurement_method 'phi and omega scans'
_diffrn_radiation_monochromator graphite
_diffrn_radiation_source 'fine-focus sealed tube'
_diffrn_radiation_type MoK\a
_diffrn_radiation_wavelength 0.71073
_diffrn_reflns_av_R_equivalents 0.0754
_diffrn_reflns_av_sigmaI/netI 0.0781
_diffrn_reflns_limit_h_max 9
_diffrn_reflns_limit_h_min -9
_diffrn_reflns_limit_k_max 14
_diffrn_reflns_limit_k_min -14
_diffrn_reflns_limit_l_max 10
_diffrn_reflns_limit_l_min -17
_diffrn_reflns_number 7080
_diffrn_reflns_theta_full 26.00
_diffrn_reflns_theta_max 26.00
_diffrn_reflns_theta_min 2.06
_exptl_absorpt_coefficient_mu 0.847
_exptl_absorpt_correction_T_max 0.844
_exptl_absorpt_correction_T_min 0.805
_exptl_absorpt_correction_type multi-scan
_exptl_absorpt_process_details 'SADABS; Bruker, 2000'
_exptl_crystal_colour Red
_exptl_crystal_density_diffrn 1.397
_exptl_crystal_density_method 'not measured'
_exptl_crystal_description Block
_exptl_crystal_F_000 556
_exptl_crystal_size_max 0.28
_exptl_crystal_size_mid 0.22
_exptl_crystal_size_min 0.20
_refine_diff_density_max 1.000
_refine_diff_density_min -1.207
_refine_diff_density_rms 0.073
_refine_ls_extinction_method none
_refine_ls_goodness_of_fit_ref 1.040
_refine_ls_hydrogen_treatment constr
_refine_ls_matrix_type full
_refine_ls_number_parameters 325
_refine_ls_number_reflns 4966
_refine_ls_number_restraints 0
_refine_ls_restrained_S_all 1.040
_refine_ls_R_factor_all 0.0681
_refine_ls_R_factor_gt 0.0515
_refine_ls_shift/su_max 0.000
_refine_ls_shift/su_mean 0.000
_refine_ls_structure_factor_coef Fsqd
_refine_ls_weighting_details 'calc w=1/[\s^2^(Fo^2^)+(0.0500P)^2^+0.2200P] where P=(Fo^2^+2Fc^2^)/3'
_refine_ls_weighting_scheme calc
_refine_ls_wR_factor_gt 0.1203
_refine_ls_wR_factor_ref 0.1276
_reflns_number_gt 3644
_reflns_number_total 4966
_reflns_threshold_expression >2sigma(I)
_cod_data_source_file ic901970b_si_002_1.cif
_cod_data_source_block complex-4
_cod_depositor_comments
;
The following automatic conversions were performed:

'_symmetry_cell_setting' value 'Triclinic' changed to 'triclinic'
according to the built-in table from CIF Core dictionary named
'cif_core.dic' version 2.4.1 from 2010-06-29.

Automatic conversion script
Id: cif_fix_values 1646 2011-03-28 12:23:43Z adriana 
;
_cod_original_sg_symbol_H-M 'P -1 '
_cod_database_code 4314472

loop_
_symmetry_equiv_pos_as_xyz
'x, y, z'
'-x, -y, -z'

loop_
_atom_site_label
_atom_site_type_symbol
_atom_site_fract_x
_atom_site_fract_y
_atom_site_fract_z
_atom_site_U_iso_or_equiv
_atom_site_adp_type
_atom_site_occupancy
_atom_site_symmetry_multiplicity
_atom_site_calc_flag
_atom_site_refinement_flags
_atom_site_disorder_assembly
_atom_site_disorder_group
Co1 Co 0.60575(6) 0.91993(4) 0.18699(3) 0.04060(16) Uani 1 1 d . . .
O1 O -0.1327(3) 0.8529(2) 0.62399(16) 0.0511(6) Uani 1 1 d . . .
O2 O 0.2071(3) 0.9892(2) 0.53800(16) 0.0513(6) Uani 1 1 d . . .
H2 H 0.1034 0.9853 0.5423 0.062 Uiso 1 1 calc R . .
S1 S 0.35822(10) 0.89619(7) 0.16630(6) 0.0353(2) Uani 1 1 d . . .
S2 S 0.66841(11) 0.74077(8) 0.22987(7) 0.0438(2) Uani 1 1 d . . .
B3 B 0.2947(5) 0.6784(3) 0.3289(3) 0.0350(8) Uani 1 1 d . . .
B4 B 0.1301(5) 0.6851(3) 0.2676(3) 0.0407(9) Uani 1 1 d . . .
H10A H 0.0262 0.7307 0.2867 0.049 Uiso 1 1 d R . .
B5 B 0.2204(5) 0.6766(4) 0.1437(3) 0.0465(10) Uani 1 1 d . . .
H10B H 0.1683 0.7181 0.0932 0.056 Uiso 1 1 d R . .
B6 B 0.4468(5) 0.6634(3) 0.1211(3) 0.0411(9) Uani 1 1 d . . .
H10C H 0.5237 0.6967 0.0596 0.049 Uiso 1 1 d R . .
B7 B 0.4990(6) 0.5358(3) 0.1957(3) 0.0528(12) Uani 1 1 d . . .
H10D H 0.6071 0.4941 0.1769 0.063 Uiso 1 1 d R . .
B8 B 0.4105(6) 0.5442(3) 0.3198(3) 0.0501(11) Uani 1 1 d . . .
H10E H 0.4753 0.5054 0.3652 0.060 Uiso 1 1 d R . .
B9 B 0.1822(6) 0.5528(3) 0.3406(3) 0.0504(11) Uani 1 1 d . . .
H10F H 0.1019 0.5200 0.4010 0.060 Uiso 1 1 d R . .
B10 B 0.1301(6) 0.5528(4) 0.2297(3) 0.0568(12) Uani 1 1 d . . .
H10G H 0.0246 0.5202 0.2294 0.068 Uiso 1 1 d R . .
B11 B 0.3280(6) 0.5396(4) 0.1398(3) 0.0572(12) Uani 1 1 d . . .
H10H H 0.3352 0.4998 0.0880 0.069 Uiso 1 1 d R . .
B12 B 0.3060(7) 0.4652(4) 0.2623(4) 0.0653(14) Uani 1 1 d . . .
H10I H 0.3007 0.3821 0.2798 0.078 Uiso 1 1 d R . .
C1 C 0.3234(4) 0.7440(2) 0.2034(2) 0.0296(6) Uani 1 1 d . . .
C2 C 0.4833(4) 0.6642(3) 0.2336(2) 0.0352(7) Uani 1 1 d . . .
C3 C 0.5955(6) 1.0753(4) 0.2270(3) 0.0669(12) Uani 1 1 d . . .
H3 H 0.5029 1.1035 0.2710 0.080 Uiso 1 1 calc R . .
C4 C 0.6198(5) 1.0937(3) 0.1266(3) 0.0578(10) Uani 1 1 d . . .
H4 H 0.5477 1.1385 0.0910 0.069 Uiso 1 1 calc R . .
C5 C 0.7726(5) 1.0330(4) 0.0881(3) 0.0591(11) Uani 1 1 d . . .
H5 H 0.8171 1.0284 0.0229 0.071 Uiso 1 1 calc R . .
C6 C 0.8463(5) 0.9802(4) 0.1654(3) 0.0615(11) Uani 1 1 d . . .
H6 H 0.9493 0.9361 0.1607 0.074 Uiso 1 1 calc R . .
C7 C 0.7365(6) 1.0064(4) 0.2498(3) 0.0687(13) Uani 1 1 d . . .
H7 H 0.7536 0.9820 0.3121 0.082 Uiso 1 1 calc R . .
C8 C 0.2878(4) 0.7430(3) 0.4114(2) 0.0345(7) Uani 1 1 d . . .
C9 C 0.4097(5) 0.7145(3) 0.4796(2) 0.0448(8) Uani 1 1 d . . .
H9A H 0.4128 0.6324 0.5089 0.054 Uiso 1 1 calc R . .
H9B H 0.5267 0.7401 0.4465 0.054 Uiso 1 1 calc R . .
C10 C 0.3161(4) 0.7875(3) 0.5541(2) 0.0414(8) Uani 1 1 d . . .
H10 H 0.3680 0.7866 0.6081 0.050 Uiso 1 1 calc R . .
C11 C 0.3024(5) 0.9048(3) 0.4864(2) 0.0415(8) Uani 1 1 d . . .
H11 H 0.4183 0.9325 0.4499 0.050 Uiso 1 1 calc R . .
C12 C 0.2145(4) 0.8645(3) 0.4203(2) 0.0360(7) Uani 1 1 d . . .
H12 H 0.1800 0.9185 0.3664 0.043 Uiso 1 1 calc R . .
C13 C 0.1088(4) 0.7634(3) 0.4792(2) 0.0363(7) Uani 1 1 d . . .
H13 H 0.0010 0.7465 0.4659 0.044 Uiso 1 1 calc R . .
C14 C 0.1300(4) 0.7420(3) 0.5820(2) 0.0382(8) Uani 1 1 d . . .
H14 H 0.1334 0.6581 0.6080 0.046 Uiso 1 1 calc R . .
C15 C -0.0122(4) 0.7980(3) 0.6512(2) 0.0369(8) Uani 1 1 d . . .
C16 C -0.0149(4) 0.7760(2) 0.7565(2) 0.0334(7) Uani 1 1 d . . .
C17 C 0.0976(5) 0.6979(3) 0.7978(2) 0.0432(8) Uani 1 1 d . . .
H17 H 0.1872 0.6617 0.7579 0.052 Uiso 1 1 calc R . .
C18 C 0.0778(5) 0.6732(3) 0.8978(3) 0.0526(10) Uani 1 1 d . . .
H18 H 0.1527 0.6197 0.9250 0.063 Uiso 1 1 calc R . .
C19 C -0.0529(5) 0.7280(3) 0.9566(2) 0.0498(9) Uani 1 1 d . . .
H19 H -0.0688 0.7100 1.0240 0.060 Uiso 1 1 calc R . .
C20 C -0.1599(5) 0.8094(3) 0.9158(2) 0.0472(9) Uani 1 1 d . . .
H20 H -0.2447 0.8490 0.9555 0.057 Uiso 1 1 calc R . .
C21 C -0.1426(4) 0.8326(3) 0.8170(2) 0.0405(8) Uani 1 1 d . . .
H21 H -0.2172 0.8869 0.7903 0.049 Uiso 1 1 calc R . .

loop_
_atom_site_aniso_label
_atom_site_aniso_U_11
_atom_site_aniso_U_22
_atom_site_aniso_U_33
_atom_site_aniso_U_23
_atom_site_aniso_U_13
_atom_site_aniso_U_12
Co1 0.0399(3) 0.0439(3) 0.0371(3) -0.0045(2) -0.0080(2) -0.0128(2)
O1 0.0635(17) 0.0517(15) 0.0328(13) -0.0055(11) -0.0101(12) 0.0107(13)
O2 0.0750(18) 0.0485(14) 0.0338(13) -0.0158(11) -0.0134(12) -0.0031(12)
S1 0.0416(5) 0.0310(4) 0.0330(4) 0.0007(3) -0.0139(3) -0.0042(3)
S2 0.0346(5) 0.0535(5) 0.0436(5) -0.0097(4) -0.0127(4) 0.0037(4)
B3 0.041(2) 0.0328(19) 0.0273(18) -0.0016(15) -0.0057(16) -0.0017(15)
B4 0.039(2) 0.047(2) 0.034(2) -0.0093(18) -0.0035(17) -0.0108(17)
B5 0.054(3) 0.055(2) 0.038(2) -0.0130(19) -0.0178(19) -0.012(2)
B6 0.050(2) 0.046(2) 0.0265(19) -0.0117(17) -0.0044(17) -0.0015(18)
B7 0.072(3) 0.037(2) 0.048(3) -0.018(2) -0.010(2) 0.013(2)
B8 0.075(3) 0.0290(19) 0.040(2) -0.0001(17) -0.014(2) 0.0066(19)
B9 0.070(3) 0.038(2) 0.037(2) -0.0038(18) -0.001(2) -0.018(2)
B10 0.071(3) 0.055(3) 0.049(3) -0.015(2) -0.010(2) -0.027(2)
B11 0.082(3) 0.049(3) 0.045(3) -0.021(2) -0.010(2) -0.014(2)
B12 0.101(4) 0.034(2) 0.057(3) -0.011(2) -0.009(3) -0.011(2)
C1 0.0358(17) 0.0290(15) 0.0244(15) -0.0047(12) -0.0088(13) -0.0017(12)
C2 0.0404(18) 0.0329(16) 0.0305(17) -0.0062(14) -0.0076(14) 0.0032(13)
C3 0.071(3) 0.064(3) 0.071(3) -0.030(2) -0.007(2) -0.024(2)
C4 0.067(3) 0.041(2) 0.065(3) 0.0055(19) -0.025(2) -0.0193(19)
C5 0.060(3) 0.072(3) 0.039(2) 0.000(2) -0.0026(19) -0.032(2)
C6 0.043(2) 0.072(3) 0.069(3) -0.001(2) -0.017(2) -0.0232(19)
C7 0.087(3) 0.086(3) 0.043(2) -0.009(2) -0.025(2) -0.045(3)
C8 0.0433(19) 0.0356(17) 0.0240(16) -0.0063(13) -0.0087(13) 0.0018(14)
C9 0.051(2) 0.053(2) 0.0291(18) -0.0072(16) -0.0131(15) 0.0083(17)
C10 0.052(2) 0.051(2) 0.0241(16) -0.0073(15) -0.0157(15) 0.0040(16)
C11 0.053(2) 0.0460(19) 0.0259(17) -0.0087(15) -0.0073(15) -0.0071(16)
C12 0.053(2) 0.0335(17) 0.0215(15) -0.0041(13) -0.0119(14) 0.0012(14)
C13 0.0426(19) 0.0384(17) 0.0262(16) -0.0066(14) -0.0058(14) -0.0019(14)
C14 0.056(2) 0.0321(16) 0.0235(16) -0.0042(13) -0.0070(14) 0.0012(15)
C15 0.049(2) 0.0278(16) 0.0289(17) -0.0036(13) -0.0046(15) 0.0003(14)
C16 0.0425(18) 0.0284(15) 0.0274(16) -0.0065(13) -0.0042(13) -0.0042(13)
C17 0.052(2) 0.0449(19) 0.0296(18) -0.0093(15) -0.0060(15) 0.0048(16)
C18 0.062(2) 0.061(2) 0.0338(19) -0.0061(18) -0.0168(17) 0.0084(19)
C19 0.052(2) 0.074(3) 0.0247(17) -0.0148(18) -0.0048(16) -0.0138(19)
C20 0.047(2) 0.059(2) 0.0339(19) -0.0177(17) 0.0000(16) -0.0045(17)
C21 0.046(2) 0.0379(18) 0.0343(19) -0.0077(15) -0.0051(15) -0.0010(15)

loop_
_atom_type_symbol
_atom_type_description
_atom_type_scat_dispersion_real
_atom_type_scat_dispersion_imag
_atom_type_scat_source
C C 0.0033 0.0016 'International Tables Vol C Tables 4.2.6.8 and 6.1.1.4'
H H 0.0000 0.0000 'International Tables Vol C Tables 4.2.6.8 and 6.1.1.4'
B B 0.0013 0.0007 'International Tables Vol C Tables 4.2.6.8 and 6.1.1.4'
S S 0.1246 0.1234 'International Tables Vol C Tables 4.2.6.8 and 6.1.1.4'
Co Co 0.3494 0.9721 'International Tables Vol C Tables 4.2.6.8 and 6.1.1.4'
O O 0.0106 0.0060 'International Tables Vol C Tables 4.2.6.8 and 6.1.1.4'

loop_
_geom_angle_atom_site_label_1
_geom_angle_atom_site_label_2
_geom_angle_atom_site_label_3
_geom_angle
_geom_angle_site_symmetry_1
_geom_angle_site_symmetry_3
_geom_angle_publ_flag
C5 Co1 C7 67.45(16) . . ?
C5 Co1 C6 40.71(16) . . ?
C7 Co1 C6 39.83(17) . . ?
C5 Co1 C3 67.91(17) . . ?
C7 Co1 C3 40.41(17) . . ?
C6 Co1 C3 67.98(18) . . ?
C5 Co1 C4 40.53(16) . . ?
C7 Co1 C4 67.05(18) . . ?
C6 Co1 C4 67.91(17) . . ?
C3 Co1 C4 39.78(17) . . ?
C5 Co1 S2 123.32(13) . . ?
C7 Co1 S2 106.33(15) . . ?
C6 Co1 S2 97.16(13) . . ?
C3 Co1 S2 142.35(15) . . ?
C4 Co1 S2 163.55(12) . . ?
C5 Co1 S1 120.71(13) . . ?
C7 Co1 S1 145.07(15) . . ?
C6 Co1 S1 161.42(13) . . ?
C3 Co1 S1 107.60(14) . . ?
C4 Co1 S1 96.86(12) . . ?
S2 Co1 S1 96.33(4) . . ?
C11 O2 H2 109.5 . . ?
C1 S1 Co1 105.83(10) . . ?
C2 S2 Co1 106.05(10) . . ?
C8 B3 B9 126.0(3) . . ?
C8 B3 B4 125.1(3) . . ?
B9 B3 B4 60.3(2) . . ?
C8 B3 C2 124.1(3) . . ?
B9 B3 C2 102.5(3) . . ?
B4 B3 C2 101.0(2) . . ?
C8 B3 C1 125.6(3) . . ?
B9 B3 C1 102.5(3) . . ?
B4 B3 C1 57.15(19) . . ?
C2 B3 C1 54.28(17) . . ?
C8 B3 B8 122.9(3) . . ?
B9 B3 B8 60.0(2) . . ?
B4 B3 B8 106.7(3) . . ?
C2 B3 B8 57.08(19) . . ?
C1 B3 B8 100.8(2) . . ?
C1 B4 B3 61.7(2) . . ?
C1 B4 B9 105.3(3) . . ?
B3 B4 B9 59.6(2) . . ?
C1 B4 B10 105.1(3) . . ?
B3 B4 B10 109.5(3) . . ?
B9 B4 B10 60.0(2) . . ?
C1 B4 B5 58.6(2) . . ?
B3 B4 B5 110.9(3) . . ?
B9 B4 B5 107.6(3) . . ?
B10 B4 B5 59.7(2) . . ?
C1 B4 H10A 123.3 . . ?
B3 B4 H10A 119.0 . . ?
B9 B4 H10A 123.4 . . ?
B10 B4 H10A 122.7 . . ?
B5 B4 H10A 121.1 . . ?
C1 B5 B6 60.5(2) . . ?
C1 B5 B10 105.2(3) . . ?
B6 B5 B10 108.5(3) . . ?
C1 B5 B11 105.8(3) . . ?
B6 B5 B11 59.4(2) . . ?
B10 B5 B11 60.5(3) . . ?
C1 B5 B4 58.4(2) . . ?
B6 B5 B4 109.1(3) . . ?
B10 B5 B4 60.1(2) . . ?
B11 B5 B4 108.5(3) . . ?
C1 B5 H10B 122.7 . . ?
B6 B5 H10B 120.0 . . ?
B10 B5 H10B 123.4 . . ?
B11 B5 H10B 122.8 . . ?
B4 B5 H10B 121.3 . . ?
C1 B6 C2 55.54(18) . . ?
C1 B6 B7 103.6(3) . . ?
C2 B6 B7 58.9(2) . . ?
C1 B6 B11 105.2(3) . . ?
C2 B6 B11 105.7(3) . . ?
B7 B6 B11 60.8(3) . . ?
C1 B6 B5 58.2(2) . . ?
C2 B6 B5 103.4(3) . . ?
B7 B6 B5 108.3(3) . . ?
B11 B6 B5 60.8(3) . . ?
C1 B6 H10C 123.9 . . ?
C2 B6 H10C 123.6 . . ?
B7 B6 H10C 122.5 . . ?
B11 B6 H10C 123.6 . . ?
B5 B6 H10C 122.8 . . ?
C2 B7 B6 60.5(2) . . ?
C2 B7 B12 104.9(3) . . ?
B6 B7 B12 108.4(3) . . ?
C2 B7 B11 106.1(3) . . ?
B6 B7 B11 59.8(2) . . ?
B12 B7 B11 60.4(3) . . ?
C2 B7 B8 58.3(2) . . ?
B6 B7 B8 109.3(3) . . ?
B12 B7 B8 60.2(3) . . ?
B11 B7 B8 109.0(3) . . ?
C2 B7 H10D 123.2 . . ?
B6 B7 H10D 121.4 . . ?
B12 B7 H10D 122.4 . . ?
B11 B7 H10D 123.1 . . ?
B8 B7 H10D 119.7 . . ?
C2 B8 B9 105.2(3) . . ?
C2 B8 B12 104.8(3) . . ?
B9 B8 B12 59.5(3) . . ?
C2 B8 B7 59.0(2) . . ?
B9 B8 B7 107.1(3) . . ?
B12 B8 B7 59.4(3) . . ?
C2 B8 B3 61.4(2) . . ?
B9 B8 B3 59.4(2) . . ?
B12 B8 B3 108.5(3) . . ?
B7 B8 B3 110.6(3) . . ?
C2 B8 H10E 122.2 . . ?
B9 B8 H10E 126.8 . . ?
B12 B8 H10E 121.4 . . ?
B7 B8 H10E 116.8 . . ?
B3 B8 H10E 123.3 . . ?
B12 B9 B3 110.1(3) . . ?
B12 B9 B8 60.3(3) . . ?
B3 B9 B8 60.6(2) . . ?
B12 B9 B4 108.0(3) . . ?
B3 B9 B4 60.2(2) . . ?
B8 B9 B4 107.0(3) . . ?
B12 B9 B10 60.6(3) . . ?
B3 B9 B10 110.0(3) . . ?
B8 B9 B10 108.6(3) . . ?
B4 B9 B10 60.0(2) . . ?
B12 B9 H10F 121.5 . . ?
B3 B9 H10F 121.1 . . ?
B8 B9 H10F 124.7 . . ?
B4 B9 H10F 120.4 . . ?
B10 B9 H10F 118.5 . . ?
B5 B10 B4 60.2(2) . . ?
B5 B10 B9 107.9(3) . . ?
B4 B10 B9 60.0(2) . . ?
B5 B10 B12 106.9(3) . . ?
B4 B10 B12 106.9(3) . . ?
B9 B10 B12 59.3(3) . . ?
B5 B10 B11 59.9(2) . . ?
B4 B10 B11 108.1(3) . . ?
B9 B10 B11 107.8(3) . . ?
B12 B10 B11 59.7(3) . . ?
B5 B10 H10G 122.6 . . ?
B4 B10 H10G 121.9 . . ?
B9 B10 H10G 121.2 . . ?
B12 B10 H10G 122.3 . . ?
B11 B10 H10G 122.0 . . ?
B6 B11 B7 59.4(2) . . ?
B6 B11 B5 59.8(2) . . ?
B7 B11 B5 106.4(3) . . ?
B6 B11 B12 107.5(3) . . ?
B7 B11 B12 59.6(3) . . ?
B5 B11 B12 107.0(3) . . ?
B6 B11 B10 107.9(3) . . ?
B7 B11 B10 107.4(3) . . ?
B5 B11 B10 59.6(2) . . ?
B12 B11 B10 60.1(3) . . ?
B6 B11 H10H 121.5 . . ?
B7 B11 H10H 122.6 . . ?
B5 B11 H10H 122.4 . . ?
B12 B11 H10H 122.4 . . ?
B10 B11 H10H 121.8 . . ?
B9 B12 B7 108.5(3) . . ?
B9 B12 B11 108.9(3) . . ?
B7 B12 B11 60.0(3) . . ?
B9 B12 B8 60.2(3) . . ?
B7 B12 B8 60.4(3) . . ?
B11 B12 B8 108.8(3) . . ?
B9 B12 B10 60.1(3) . . ?
B7 B12 B10 107.9(3) . . ?
B11 B12 B10 60.3(3) . . ?
B8 B12 B10 108.2(3) . . ?
B9 B12 H10I 121.3 . . ?
B7 B12 H10I 121.9 . . ?
B11 B12 H10I 120.7 . . ?
B8 B12 H10I 121.9 . . ?
B10 B12 H10I 121.3 . . ?
C2 C1 B4 111.1(2) . . ?
C2 C1 B5 111.3(2) . . ?
B4 C1 B5 63.0(2) . . ?
C2 C1 B6 62.3(2) . . ?
B4 C1 B6 113.5(2) . . ?
B5 C1 B6 61.3(2) . . ?
C2 C1 B3 62.84(19) . . ?
B4 C1 B3 61.2(2) . . ?
B5 C1 B3 114.0(2) . . ?
B6 C1 B3 115.7(2) . . ?
C2 C1 S1 115.9(2) . . ?
B4 C1 S1 124.2(2) . . ?
B5 C1 S1 120.7(2) . . ?
B6 C1 S1 114.0(2) . . ?
B3 C1 S1 118.4(2) . . ?
C1 C2 B8 111.2(3) . . ?
C1 C2 B7 110.3(3) . . ?
B8 C2 B7 62.7(2) . . ?
C1 C2 B6 62.2(2) . . ?
B8 C2 B6 113.0(3) . . ?
B7 C2 B6 60.6(2) . . ?
C1 C2 B3 62.88(19) . . ?
B8 C2 B3 61.5(2) . . ?
B7 C2 B3 113.7(3) . . ?
B6 C2 B3 115.6(3) . . ?
C1 C2 S2 115.7(2) . . ?
B8 C2 S2 123.4(3) . . ?
B7 C2 S2 122.9(2) . . ?
B6 C2 S2 115.9(2) . . ?
B3 C2 S2 116.3(2) . . ?
C4 C3 C7 107.3(4) . . ?
C4 C3 Co1 70.5(2) . . ?
C7 C3 Co1 69.4(2) . . ?
C4 C3 H3 126.3 . . ?
C7 C3 H3 126.3 . . ?
Co1 C3 H3 125.4 . . ?
C3 C4 C5 108.0(4) . . ?
C3 C4 Co1 69.7(2) . . ?
C5 C4 Co1 68.5(2) . . ?
C3 C4 H4 126.0 . . ?
C5 C4 H4 126.0 . . ?
Co1 C4 H4 127.4 . . ?
C4 C5 C6 108.1(4) . . ?
C4 C5 Co1 70.9(2) . . ?
C6 C5 Co1 70.4(2) . . ?
C4 C5 H5 126.0 . . ?
C6 C5 H5 126.0 . . ?
Co1 C5 H5 124.4 . . ?
C7 C6 C5 107.0(4) . . ?
C7 C6 Co1 69.8(2) . . ?
C5 C6 Co1 68.9(2) . . ?
C7 C6 H6 126.5 . . ?
C5 C6 H6 126.5 . . ?
Co1 C6 H6 126.4 . . ?
C6 C7 C3 109.5(4) . . ?
C6 C7 Co1 70.4(2) . . ?
C3 C7 Co1 70.2(2) . . ?
C6 C7 H7 125.2 . . ?
C3 C7 H7 125.2 . . ?
Co1 C7 H7 125.7 . . ?
C12 C8 C9 104.9(3) . . ?
C12 C8 C13 58.08(19) . . ?
C9 C8 C13 104.3(2) . . ?
C12 C8 B3 128.1(3) . . ?
C9 C8 B3 123.9(3) . . ?
C13 C8 B3 117.6(3) . . ?
C10 C9 C8 98.4(2) . . ?
C10 C9 H9A 112.1 . . ?
C8 C9 H9A 112.1 . . ?
C10 C9 H9B 112.1 . . ?
C8 C9 H9B 112.1 . . ?
H9A C9 H9B 109.7 . . ?
C11 C10 C9 100.5(3) . . ?
C11 C10 C14 103.0(3) . . ?
C9 C10 C14 100.8(3) . . ?
C11 C10 H10 116.7 . . ?
C9 C10 H10 116.7 . . ?
C14 C10 H10 116.7 . . ?
O2 C11 C12 115.5(3) . . ?
O2 C11 C10 112.2(2) . . ?
C12 C11 C10 97.6(3) . . ?
O2 C11 H11 110.3 . . ?
C12 C11 H11 110.3 . . ?
C10 C11 H11 110.3 . . ?
C13 C12 C11 107.5(3) . . ?
C13 C12 C8 61.5(2) . . ?
C11 C12 C8 106.5(3) . . ?
C13 C12 H12 122.0 . . ?
C11 C12 H12 122.0 . . ?
C8 C12 H12 122.0 . . ?
C12 C13 C14 107.9(3) . . ?
C12 C13 C8 60.4(2) . . ?
C14 C13 C8 107.4(3) . . ?
C12 C13 H13 121.9 . . ?
C14 C13 H13 121.9 . . ?
C8 C13 H13 121.9 . . ?
C13 C14 C15 113.9(3) . . ?
C13 C14 C10 96.7(2) . . ?
C15 C14 C10 118.7(3) . . ?
C13 C14 H14 108.9 . . ?
C15 C14 H14 108.9 . . ?
C10 C14 H14 108.9 . . ?
O1 C15 C16 119.1(3) . . ?
O1 C15 C14 121.2(3) . . ?
C16 C15 C14 119.4(3) . . ?
C17 C16 C21 118.5(3) . . ?
C17 C16 C15 123.5(3) . . ?
C21 C16 C15 117.9(3) . . ?
C18 C17 C16 120.7(3) . . ?
C18 C17 H17 119.7 . . ?
C16 C17 H17 119.7 . . ?
C19 C18 C17 119.7(3) . . ?
C19 C18 H18 120.1 . . ?
C17 C18 H18 120.1 . . ?
C20 C19 C18 119.9(3) . . ?
C20 C19 H19 120.0 . . ?
C18 C19 H19 120.0 . . ?
C21 C20 C19 120.4(3) . . ?
C21 C20 H20 119.8 . . ?
C19 C20 H20 119.8 . . ?
C20 C21 C16 120.6(3) . . ?
C20 C21 H21 119.7 . . ?
C16 C21 H21 119.7 . . ?

loop_
_geom_bond_atom_site_label_1
_geom_bond_atom_site_label_2
_geom_bond_distance
_geom_bond_site_symmetry_2
_geom_bond_publ_flag
Co1 C5 2.014(3) . ?
Co1 C7 2.024(4) . ?
Co1 C6 2.032(4) . ?
Co1 C3 2.035(4) . ?
Co1 C4 2.045(4) . ?
Co1 S2 2.1243(10) . ?
Co1 S1 2.1341(10) . ?
O1 C15 1.220(4) . ?
O2 C11 1.424(4) . ?
O2 H2 0.8200 . ?
S1 C1 1.782(3) . ?
S2 C2 1.786(3) . ?
B3 C8 1.546(5) . ?
B3 B9 1.756(5) . ?
B3 B4 1.766(5) . ?
B3 C2 1.775(5) . ?
B3 C1 1.776(4) . ?
B3 B8 1.777(5) . ?
B4 C1 1.694(5) . ?
B4 B9 1.768(6) . ?
B4 B10 1.769(6) . ?
B4 B5 1.772(5) . ?
B4 H10A 0.9600 . ?
B5 C1 1.698(5) . ?
B5 B6 1.751(6) . ?
B5 B10 1.763(6) . ?
B5 B11 1.769(6) . ?
B5 H10B 0.9600 . ?
B6 C1 1.737(5) . ?
B6 C2 1.739(5) . ?
B6 B7 1.740(6) . ?
B6 B11 1.745(6) . ?
B6 H10C 0.9600 . ?
B7 C2 1.711(5) . ?
B7 B12 1.755(7) . ?
B7 B11 1.763(7) . ?
B7 B8 1.773(6) . ?
B7 H10D 0.9600 . ?
B8 C2 1.697(5) . ?
B8 B9 1.768(7) . ?
B8 B12 1.770(7) . ?
B8 H10E 0.9600 . ?
B9 B12 1.755(6) . ?
B9 B10 1.770(6) . ?
B9 H10F 0.9600 . ?
B10 B12 1.778(7) . ?
B10 B11 1.781(6) . ?
B10 H10G 0.9600 . ?
B11 B12 1.770(7) . ?
B11 H10H 0.9600 . ?
B12 H10I 0.9600 . ?
C1 C2 1.620(4) . ?
C3 C4 1.388(6) . ?
C3 C7 1.402(6) . ?
C3 H3 0.9300 . ?
C4 C5 1.406(5) . ?
C4 H4 0.9300 . ?
C5 C6 1.408(5) . ?
C5 H5 0.9300 . ?
C6 C7 1.382(6) . ?
C6 H6 0.9300 . ?
C7 H7 0.9300 . ?
C8 C12 1.522(4) . ?
C8 C9 1.537(4) . ?
C8 C13 1.538(4) . ?
C9 C10 1.531(4) . ?
C9 H9A 0.9700 . ?
C9 H9B 0.9700 . ?
C10 C11 1.524(4) . ?
C10 C14 1.546(5) . ?
C10 H10 0.9800 . ?
C11 C12 1.508(4) . ?
C11 H11 0.9800 . ?
C12 C13 1.485(4) . ?
C12 H12 0.9800 . ?
C13 C14 1.512(4) . ?
C13 H13 0.9800 . ?
C14 C15 1.513(4) . ?
C14 H14 0.9800 . ?
C15 C16 1.490(4) . ?
C16 C17 1.385(4) . ?
C16 C21 1.386(4) . ?
C17 C18 1.385(5) . ?
C17 H17 0.9300 . ?
C18 C19 1.374(5) . ?
C18 H18 0.9300 . ?
C19 C20 1.372(5) . ?
C19 H19 0.9300 . ?
C20 C21 1.371(5) . ?
C20 H20 0.9300 . ?
C21 H21 0.9300 . ?

loop_
_geom_hbond_atom_site_label_D
_geom_hbond_atom_site_label_H
_geom_hbond_atom_site_label_A
_geom_hbond_distance_DH
_geom_hbond_distance_HA
_geom_hbond_distance_DA
_geom_hbond_angle_DHA
_geom_hbond_site_symmetry_A
O2 H2 O1 0.82 2.43 3.098(4) 139.0 .
